data_7124175
loop_
_publ_author_name
'Wang, Yan-Bo'
'Yang, Wan-Wan'
'Zhang, Jing-Wen'
'Chen, Lu-Lu'
'Fu, Ji-Ya'
'Zhu, Jun-Yan'

_publ_section_title
;
 Controllable synthesis of 3-iodo-2H-quinolizin-2-ones and
 1,3-diiodo-2H-quinolizin-2-ones via electrophilic cyclization of
 azacyclic ynones
;
_journal_name_full 'Chemical Communications'
_journal_paper_doi 10.1039/C9CC06250E
_journal_year 2019
_chemical_formula_moiety 'C15 H10 I N O'
_chemical_formula_sum 'C15 H10 I N O'
_chemical_formula_weight 347.14
_space_group_crystal_system monoclinic
_space_group_IT_number 14
_space_group_name_Hall '-P 2ybc'
_space_group_name_H-M_alt 'P 1 21/c 1'
_symmetry_space_group_name_Hall '-P 2ybc'
_symmetry_space_group_name_H-M 'P 1 21/c 1'
_atom_sites_solution_hydrogens geom
_atom_sites_solution_primary iterative
_audit_creation_date 2019-07-16
_audit_creation_method
;
Olex2 1.2
(compiled 2018.05.29 svn.r3508 for OlexSys, GUI svn.r5506)
;
_audit_update_record
;
2019-07-16 deposited with the CCDC.    2019-09-16 downloaded from the CCDC.
;
_cell_angle_alpha 90
_cell_angle_beta 95.062(2)
_cell_angle_gamma 90
_cell_formula_units_Z 4
_cell_length_a 9.1325(13)
_cell_length_b 16.190(2)
_cell_length_c 8.6506(13)
_cell_measurement_reflns_used 4636
_cell_measurement_temperature 273(2)
_cell_measurement_theta_max 28.111
_cell_measurement_theta_min 2.24
_cell_volume 1274.0(3)
_computing_cell_refinement 'SAINT V8.38A (?, 2016)'
_computing_data_reduction 'SAINT V8.38A (?, 2016)'
_computing_molecular_graphics 'Olex2 (Dolomanov et al., 2009)'
_computing_publication_material 'Olex2 (Dolomanov et al., 2009)'
_computing_structure_refinement 'ShelXL (Sheldrick, 2015)'
_computing_structure_solution 'olex2.solve (Bourhis et al., 2015)'
_diffrn_ambient_temperature 273.15
_diffrn_measured_fraction_theta_full 0.999
_diffrn_measured_fraction_theta_max 0.998
_diffrn_measurement_device_type 'CCD area detector'
_diffrn_measurement_method 'phi and omega scans'
_diffrn_radiation_monochromator graphite
_diffrn_radiation_type MoK\a
_diffrn_radiation_wavelength 0.71073
_diffrn_reflns_av_R_equivalents 0.0168
_diffrn_reflns_av_unetI/netI 0.0185
_diffrn_reflns_Laue_measured_fraction_full 0.999
_diffrn_reflns_Laue_measured_fraction_max 0.998
_diffrn_reflns_limit_h_max 11
_diffrn_reflns_limit_h_min -10
_diffrn_reflns_limit_k_max 20
_diffrn_reflns_limit_k_min -19
_diffrn_reflns_limit_l_max 10
_diffrn_reflns_limit_l_min -10
_diffrn_reflns_number 7178
_diffrn_reflns_point_group_measured_fraction_full 0.999
_diffrn_reflns_point_group_measured_fraction_max 0.998
_diffrn_reflns_theta_full 25.242
_diffrn_reflns_theta_max 26.368
_diffrn_reflns_theta_min 2.239
_exptl_absorpt_coefficient_mu 2.499
_exptl_absorpt_correction_T_max 0.7457
_exptl_absorpt_correction_T_min 0.5206
_exptl_absorpt_correction_type multi-scan
_exptl_absorpt_process_details
'SADABS-2016/2 (Bruker,2016/2) was used for absorption correction. wR2(int) was 0.0844 before and 0.0342 after correction. The Ratio of minimum to maximum transmission is 0.6981. The \l/2 correction factor is Not present.'
_exptl_crystal_colour orange
_exptl_crystal_colour_primary orange
_exptl_crystal_density_diffrn 1.810
_exptl_crystal_description block
_exptl_crystal_F_000 672
_exptl_crystal_size_max 0.4
_exptl_crystal_size_mid 0.36
_exptl_crystal_size_min 0.18
_refine_diff_density_max 0.345
_refine_diff_density_min -0.968
_refine_diff_density_rms 0.093
_refine_ls_extinction_method none
_refine_ls_goodness_of_fit_ref 1.085
_refine_ls_hydrogen_treatment constr
_refine_ls_matrix_type full
_refine_ls_number_parameters 163
_refine_ls_number_reflns 2600
_refine_ls_number_restraints 0
_refine_ls_restrained_S_all 1.085
_refine_ls_R_factor_all 0.0289
_refine_ls_R_factor_gt 0.0252
_refine_ls_shift/su_max 0.001
_refine_ls_shift/su_mean 0.000
_refine_ls_structure_factor_coef Fsqd
_refine_ls_weighting_details 'w=1/[\s^2^(Fo^2^)+(0.0403P)^2^+0.4801P] where P=(Fo^2^+2Fc^2^)/3'
_refine_ls_weighting_scheme calc
_refine_ls_wR_factor_gt 0.0691
_refine_ls_wR_factor_ref 0.0718
_reflns_Friedel_coverage 0.000
_reflns_number_gt 2319
_reflns_number_total 2600
_reflns_threshold_expression 'I > 2\s(I)'
_cod_data_source_file c9cc06250e2.cif
_cod_data_source_block a
_cod_database_code 7124175
_shelx_shelxl_version_number 2014/7
_shelx_space_group_comment
;
The symmetry employed for this shelxl refinement is uniquely defined
by the following loop, which should always be used as a source of
symmetry information in preference to the above space-group names.
They are only intended as comments.
;
_shelx_estimated_absorpt_t_max 0.662
_shelx_estimated_absorpt_t_min 0.435
_olex2_refinement_description
;
1. Fixed Uiso
 At 1.2 times of:
  All C(H) groups
2.a Aromatic/amide H refined with riding coordinates:
 C4(H4), C6(H6), C7(H7), C8(H8), C9(H9), C11(H11), C12(H12), C13(H13),
 C14(H14), C15(H15)
;
_olex2_submission_special_instructions 'No special instructions were received'

loop_
_space_group_symop_operation_xyz
'x, y, z'
'-x, y+1/2, -z+1/2'
'-x, -y, -z'
'x, -y-1/2, z-1/2'

loop_
_atom_site_label
_atom_site_type_symbol
_atom_site_fract_x
_atom_site_fract_y
_atom_site_fract_z
_atom_site_U_iso_or_equiv
_atom_site_adp_type
_atom_site_occupancy
_atom_site_site_symmetry_order
_atom_site_calc_flag
_atom_site_refinement_flags_posn
C1 C 0.6553(2) 0.33917(13) 0.7138(3) 0.0345(5) Uani 1 1 d .
C2 C 0.7106(3) 0.26508(14) 0.6739(3) 0.0385(5) Uani 1 1 d .
C3 C 0.6356(3) 0.18617(15) 0.6896(3) 0.0465(6) Uani 1 1 d .
C4 C 0.4990(3) 0.19487(15) 0.7513(3) 0.0519(7) Uani 1 1 d .
H4 H 0.4446 0.1473 0.7649 0.062 Uiso 1 1 calc R
C5 C 0.4404(3) 0.26944(15) 0.7931(3) 0.0445(6) Uani 1 1 d .
C6 C 0.3010(3) 0.27708(19) 0.8524(5) 0.0638(8) Uani 1 1 d .
H6 H 0.2461 0.2296 0.8653 0.077 Uiso 1 1 calc R
C7 C 0.2456(3) 0.3503(2) 0.8906(4) 0.0661(8) Uani 1 1 d .
H7 H 0.1531 0.3532 0.9274 0.079 Uiso 1 1 calc R
C8 C 0.3290(3) 0.42301(17) 0.8746(3) 0.0534(7) Uani 1 1 d .
H8 H 0.2928 0.4739 0.9032 0.064 Uiso 1 1 calc R
C9 C 0.4599(3) 0.41798(14) 0.8181(3) 0.0421(5) Uani 1 1 d .
H9 H 0.5137 0.4661 0.8072 0.051 Uiso 1 1 calc R
C10 C 0.7349(2) 0.41868(13) 0.6952(3) 0.0339(5) Uani 1 1 d .
C11 C 0.7235(3) 0.46038(17) 0.5540(3) 0.0506(6) Uani 1 1 d .
H11 H 0.6606 0.4409 0.4717 0.061 Uiso 1 1 calc R
C12 C 0.8056(4) 0.53044(18) 0.5366(3) 0.0589(7) Uani 1 1 d .
H12 H 0.7964 0.5586 0.4425 0.071 Uiso 1 1 calc R
C13 C 0.9006(3) 0.55944(16) 0.6554(3) 0.0506(6) Uani 1 1 d .
H13 H 0.9569 0.6063 0.6417 0.061 Uiso 1 1 calc R
C14 C 0.9119(3) 0.51879(16) 0.7943(3) 0.0504(6) Uani 1 1 d .
H14 H 0.9764 0.5383 0.8752 0.061 Uiso 1 1 calc R
C15 C 0.8288(3) 0.44893(15) 0.8164(3) 0.0451(6) Uani 1 1 d .
H15 H 0.8361 0.4225 0.9122 0.054 Uiso 1 1 calc R
I1 I 0.91695(2) 0.25757(2) 0.58940(2) 0.05290(10) Uani 1 1 d .
N1 N 0.5191(2) 0.34268(11) 0.7748(2) 0.0360(4) Uani 1 1 d .
O1 O 0.6883(3) 0.11911(12) 0.6507(3) 0.0700(6) Uani 1 1 d .

loop_
_atom_site_aniso_label
_atom_site_aniso_U_11
_atom_site_aniso_U_22
_atom_site_aniso_U_33
_atom_site_aniso_U_23
_atom_site_aniso_U_13
_atom_site_aniso_U_12
C1 0.0403(12) 0.0265(10) 0.0356(11) -0.0018(8) -0.0025(9) -0.0019(9)
C2 0.0454(13) 0.0305(11) 0.0390(13) -0.0025(9) -0.0005(10) 0.0005(9)
C3 0.0636(16) 0.0260(12) 0.0485(14) -0.0042(10) -0.0027(12) -0.0014(11)
C4 0.0603(16) 0.0250(12) 0.0693(18) -0.0004(11) -0.0007(13) -0.0104(11)
C5 0.0445(14) 0.0295(11) 0.0577(15) 0.0026(11) -0.0052(12) -0.0086(10)
C6 0.0502(16) 0.0431(15) 0.099(3) 0.0072(16) 0.0086(16) -0.0125(13)
C7 0.0463(16) 0.0527(18) 0.102(2) 0.0059(16) 0.0225(16) -0.0022(13)
C8 0.0479(15) 0.0404(14) 0.0726(19) -0.0004(12) 0.0099(13) 0.0051(11)
C9 0.0450(13) 0.0268(11) 0.0541(14) -0.0013(10) 0.0018(11) -0.0007(9)
C10 0.0389(12) 0.0237(10) 0.0394(12) -0.0010(8) 0.0051(9) 0.0007(8)
C11 0.0670(17) 0.0430(14) 0.0401(13) 0.0036(10) -0.0055(12) -0.0057(12)
C12 0.086(2) 0.0467(16) 0.0446(15) 0.0152(12) 0.0072(14) -0.0092(14)
C13 0.0590(16) 0.0354(13) 0.0595(16) 0.0019(11) 0.0166(13) -0.0104(11)
C14 0.0579(16) 0.0382(13) 0.0534(15) -0.0013(11) -0.0054(12) -0.0148(11)
C15 0.0612(16) 0.0344(13) 0.0383(13) 0.0030(9) -0.0032(11) -0.0100(11)
I1 0.06168(15) 0.04397(13) 0.05538(15) -0.00307(7) 0.01823(10) 0.01012(7)
N1 0.0390(10) 0.0240(9) 0.0442(10) -0.0006(7) -0.0012(8) -0.0025(7)
O1 0.0968(16) 0.0257(10) 0.0887(15) -0.0123(10) 0.0152(12) 0.0067(10)

loop_
_atom_type_symbol
_atom_type_description
_atom_type_scat_dispersion_real
_atom_type_scat_dispersion_imag
_atom_type_scat_source
C C 0.0033 0.0016 'International Tables Vol C Tables 4.2.6.8 and 6.1.1.4'
H H 0.0000 0.0000 'International Tables Vol C Tables 4.2.6.8 and 6.1.1.4'
I I -0.4742 1.8119 'International Tables Vol C Tables 4.2.6.8 and 6.1.1.4'
N N 0.0061 0.0033 'International Tables Vol C Tables 4.2.6.8 and 6.1.1.4'
O O 0.0106 0.0060 'International Tables Vol C Tables 4.2.6.8 and 6.1.1.4'

loop_
_geom_angle_atom_site_label_1
_geom_angle_atom_site_label_2
_geom_angle_atom_site_label_3
_geom_angle
C2 C1 C10 122.6(2)
C2 C1 N1 119.8(2)
N1 C1 C10 117.64(19)
C1 C2 C3 124.1(2)
C1 C2 I1 120.59(18)
C3 C2 I1 115.30(18)
C4 C3 C2 112.7(2)
O1 C3 C2 122.8(3)
O1 C3 C4 124.5(3)
C3 C4 H4 117.8
C5 C4 C3 124.3(2)
C5 C4 H4 117.8
C4 C5 C6 123.5(3)
C4 C5 N1 119.7(3)
N1 C5 C6 116.9(2)
C5 C6 H6 118.8
C7 C6 C5 122.4(3)
C7 C6 H6 118.8
C6 C7 H7 120.2
C6 C7 C8 119.5(3)
C8 C7 H7 120.2
C7 C8 H8 120.2
C9 C8 C7 119.5(3)
C9 C8 H8 120.2
C8 C9 H9 118.9
C8 C9 N1 122.1(2)
N1 C9 H9 118.9
C11 C10 C1 120.9(2)
C15 C10 C1 119.9(2)
C15 C10 C11 119.1(2)
C10 C11 H11 120.1
C12 C11 C10 119.9(2)
C12 C11 H11 120.1
C11 C12 H12 119.5
C13 C12 C11 121.1(2)
C13 C12 H12 119.5
C12 C13 H13 120.4
C14 C13 C12 119.3(2)
C14 C13 H13 120.4
C13 C14 H14 119.5
C13 C14 C15 121.0(2)
C15 C14 H14 119.5
C10 C15 H15 120.2
C14 C15 C10 119.6(2)
C14 C15 H15 120.2
C1 N1 C5 119.4(2)
C1 N1 C9 121.04(19)
C9 N1 C5 119.6(2)

loop_
_geom_bond_atom_site_label_1
_geom_bond_atom_site_label_2
_geom_bond_distance
C1 C2 1.358(3)
C1 C10 1.494(3)
C1 N1 1.395(3)
C2 C3 1.462(3)
C2 I1 2.084(3)
C3 C4 1.407(4)
C3 O1 1.246(3)
C4 H4 0.9300
C4 C5 1.382(4)
C5 C6 1.419(4)
C5 N1 1.403(3)
C6 H6 0.9300
C6 C7 1.341(4)
C7 H7 0.9300
C7 C8 1.416(4)
C8 H8 0.9300
C8 C9 1.333(4)
C9 H9 0.9300
C9 N1 1.398(3)
C10 C11 1.391(3)
C10 C15 1.385(3)
C11 H11 0.9300
C11 C12 1.375(4)
C12 H12 0.9300
C12 C13 1.368(4)
C13 H13 0.9300
C13 C14 1.366(4)
C14 H14 0.9300
C14 C15 1.385(3)
C15 H15 0.9300

loop_
_geom_torsion_atom_site_label_1
_geom_torsion_atom_site_label_2
_geom_torsion_atom_site_label_3
_geom_torsion_atom_site_label_4
_geom_torsion
C1 C2 C3 C4 -0.2(4)
C1 C2 C3 O1 179.3(3)
C1 C10 C11 C12 -175.5(3)
C1 C10 C15 C14 174.4(2)
C2 C1 C10 C11 84.4(3)
C2 C1 C10 C15 -91.4(3)
C2 C1 N1 C5 -0.5(3)
C2 C1 N1 C9 179.5(2)
C2 C3 C4 C5 0.1(4)
C3 C4 C5 C6 178.8(3)
C3 C4 C5 N1 -0.2(4)
C4 C5 C6 C7 -179.3(3)
C4 C5 N1 C1 0.4(4)
C4 C5 N1 C9 -179.6(2)
C5 C6 C7 C8 -1.2(6)
C6 C5 N1 C1 -178.6(2)
C6 C5 N1 C9 1.4(4)
C6 C7 C8 C9 1.6(5)
C7 C8 C9 N1 -0.5(4)
C8 C9 N1 C1 179.0(2)
C8 C9 N1 C5 -1.1(4)
C10 C1 C2 C3 -179.6(2)
C10 C1 C2 I1 2.0(3)
C10 C1 N1 C5 179.5(2)
C10 C1 N1 C9 -0.5(3)
C10 C11 C12 C13 1.0(5)
C11 C10 C15 C14 -1.4(4)
C11 C12 C13 C14 -1.2(5)
C12 C13 C14 C15 0.0(4)
C13 C14 C15 C10 1.3(4)
C15 C10 C11 C12 0.2(4)
I1 C2 C3 C4 178.24(18)
I1 C2 C3 O1 -2.3(3)
N1 C1 C2 C3 0.4(4)
N1 C1 C2 I1 -177.93(15)
N1 C1 C10 C11 -95.6(3)
N1 C1 C10 C15 88.6(3)
N1 C5 C6 C7 -0.3(5)
O1 C3 C4 C5 -179.4(3)
